data_7705196
loop_
_publ_author_name
'Ghosh, Subrata'
'Selvamani, S.'
'Kamilya, Sujit'
'Mehta, Sakshi'
'Mondal, Abhishake'

_publ_section_title
;
 Tuning of Spin Crossover Properties in a Series of Mononuclear Cobalt(II)
 Complexes Based on Macrocyclic Tetradentate Ligand and Pseudohalide
 Coligands
;
_journal_name_full 'Dalton Transactions'
_journal_paper_doi 10.1039/D0DT02546A
_journal_year 2020
_chemical_formula_sum 'C30 H32 Co N10'
_chemical_formula_weight 591.58
_space_group_crystal_system monoclinic
_space_group_IT_number 14
_space_group_name_Hall '-P 2ybc'
_space_group_name_H-M_alt 'P 1 21/c 1'
_atom_sites_solution_hydrogens difmap
_audit_creation_method SHELXL-2016/6
_audit_update_record
;
2020-05-15 deposited with the CCDC.	2020-08-17 downloaded from the CCDC.
;
_cell_angle_alpha 90
_cell_angle_beta 110.0870(10)
_cell_angle_gamma 90
_cell_formula_units_Z 4
_cell_length_a 13.3379(2)
_cell_length_b 12.6230(2)
_cell_length_c 18.7965(4)
_cell_measurement_reflns_used 6235
_cell_measurement_temperature 296(2)
_cell_measurement_theta_max 25.31
_cell_measurement_theta_min 2.29
_cell_volume 2972.16(9)
_computing_cell_refinement 'Bruker APEX2'
_computing_data_collection 'Bruker APEX2'
_computing_data_reduction 'Bruker SAINT'
_computing_molecular_graphics 'CrystalMaker 10.4.2'
_computing_publication_material 'Encifer (Allen et al, 2004)'
_computing_structure_refinement 'SHELXL-2016/6 (Sheldrick, 2016)'
_computing_structure_solution 'SHELXT 2014/4 (Sheldrick, 2014)'
_diffrn_ambient_temperature 296(2)
_diffrn_measured_fraction_theta_full 0.999
_diffrn_measured_fraction_theta_max 0.985
_diffrn_measurement_device_type 'Bruker APEX-II CCD'
_diffrn_measurement_method '\f and \w scans'
_diffrn_radiation_type MoK\a
_diffrn_radiation_wavelength 0.71073
_diffrn_reflns_av_R_equivalents 0.0594
_diffrn_reflns_av_unetI/netI 0.0474
_diffrn_reflns_Laue_measured_fraction_full 0.999
_diffrn_reflns_Laue_measured_fraction_max 0.985
_diffrn_reflns_limit_h_max 18
_diffrn_reflns_limit_h_min -19
_diffrn_reflns_limit_k_max 18
_diffrn_reflns_limit_k_min -18
_diffrn_reflns_limit_l_max 26
_diffrn_reflns_limit_l_min -26
_diffrn_reflns_number 48238
_diffrn_reflns_point_group_measured_fraction_full 0.999
_diffrn_reflns_point_group_measured_fraction_max 0.985
_diffrn_reflns_theta_full 25.242
_diffrn_reflns_theta_max 30.599
_diffrn_reflns_theta_min 2.291
_diffrn_source 'sealed tube'
_exptl_absorpt_coefficient_mu 0.615
_exptl_absorpt_correction_T_max 0.943
_exptl_absorpt_correction_T_min 0.875
_exptl_absorpt_correction_type multi-scan
_exptl_crystal_colour Brown
_exptl_crystal_density_diffrn 1.322
_exptl_crystal_description Block
_exptl_crystal_F_000 1236
_exptl_crystal_size_max 0.700
_exptl_crystal_size_mid 0.420
_exptl_crystal_size_min 0.335
_refine_diff_density_max 0.320
_refine_diff_density_min -0.474
_refine_diff_density_rms 0.048
_refine_ls_extinction_method none
_refine_ls_goodness_of_fit_ref 0.999
_refine_ls_hydrogen_treatment refall
_refine_ls_matrix_type full
_refine_ls_number_parameters 498
_refine_ls_number_reflns 9010
_refine_ls_number_restraints 0
_refine_ls_restrained_S_all 0.999
_refine_ls_R_factor_all 0.0938
_refine_ls_R_factor_gt 0.0447
_refine_ls_shift/su_max 0.000
_refine_ls_shift/su_mean 0.000
_refine_ls_structure_factor_coef Fsqd
_refine_ls_weighting_details 'w=1/[\s^2^(Fo^2^)+(0.0559P)^2^+0.2484P] where P=(Fo^2^+2Fc^2^)/3'
_refine_ls_weighting_scheme calc
_refine_ls_wR_factor_gt 0.1035
_refine_ls_wR_factor_ref 0.1247
_reflns_Friedel_coverage 0.000
_reflns_number_gt 5288
_reflns_number_total 9010
_reflns_threshold_expression 'I > 2\s(I)'
_cod_data_source_file d0dt02546a2.cif
_cod_data_source_block Complex3
_cod_original_sg_symbol_H-M 'P 21/c'
_cod_database_code 7705196
_shelx_shelxl_version_number 2016/6
_shelx_space_group_comment
;
The symmetry employed for this shelxl refinement is uniquely defined
by the following loop, which should always be used as a source of
symmetry information in preference to the above space-group names.
They are only intended as comments.
;
_shelx_estimated_absorpt_t_min 0.635
_shelx_estimated_absorpt_t_max 0.775

loop_
_space_group_symop_operation_xyz
'x, y, z'
'-x, y+1/2, -z+1/2'
'-x, -y, -z'
'x, -y-1/2, z-1/2'

loop_
_atom_site_label
_atom_site_type_symbol
_atom_site_fract_x
_atom_site_fract_y
_atom_site_fract_z
_atom_site_U_iso_or_equiv
_atom_site_adp_type
_atom_site_occupancy
_atom_site_site_symmetry_order
_atom_site_calc_flag
_atom_site_refinement_flags_posn
_atom_site_refinement_flags_adp
_atom_site_refinement_flags_occupancy
_atom_site_disorder_assembly
_atom_site_disorder_group
Co1 Co 0.24821(2) 0.15833(2) 0.75545(2) 0.04060(9) Uani 1 1 d . . . . .
N9 N -0.1262(2) 0.2889(2) 0.48194(15) 0.0878(7) Uani 1 1 d . . . . .
N1 N 0.21446(13) 0.32802(13) 0.78970(9) 0.0439(4) Uani 1 1 d . . . . .
N4 N 0.18993(13) 0.12778(14) 0.83338(9) 0.0429(4) Uani 1 1 d . . . . .
N2 N 0.38410(13) 0.18632(13) 0.83264(9) 0.0397(4) Uani 1 1 d . . . . .
N3 N 0.31639(13) -0.01226(14) 0.78768(9) 0.0462(4) Uani 1 1 d . . . . .
C11 C 0.50280(18) 0.3055(2) 0.91711(12) 0.0506(5) Uani 1 1 d . . . . .
N6 N 0.10996(16) 0.13634(16) 0.67786(11) 0.0560(5) Uani 1 1 d . . . . .
N5 N 0.31072(15) 0.18560(15) 0.67912(10) 0.0526(4) Uani 1 1 d . . . . .
C10 C 0.40141(16) 0.27913(16) 0.86968(11) 0.0421(4) Uani 1 1 d . . . . .
C21 C 0.12780(16) 0.20175(18) 0.84921(12) 0.0484(5) Uani 1 1 d . . . . .
C23 C 0.1994(2) 0.42251(18) 0.73690(13) 0.0552(6) Uani 1 1 d . . . . .
C27 C 0.2769(2) -0.10295(19) 0.73162(14) 0.0583(6) Uani 1 1 d . . . . .
C9 C 0.30503(18) 0.34516(19) 0.86200(13) 0.0472(5) Uani 1 1 d . . . . .
C15 C 0.43102(17) 0.01034(19) 0.80407(14) 0.0517(5) Uani 1 1 d . . . . .
C14 C 0.46205(16) 0.11354(17) 0.84589(11) 0.0445(5) Uani 1 1 d . . . . .
C13 C 0.56317(18) 0.1356(2) 0.89551(13) 0.0538(6) Uani 1 1 d . . . . .
C17 C 0.21108(17) 0.03593(18) 0.87116(12) 0.0496(5) Uani 1 1 d . . . . .
C5 C 0.03383(19) 0.12996(19) 0.62628(13) 0.0537(5) Uani 1 1 d . . . . .
C28 C 0.2788(3) -0.0693(3) 0.65451(15) 0.0703(8) Uani 1 1 d . . . . .
C19 C 0.0953(2) 0.0852(2) 0.93765(15) 0.0690(7) Uani 1 1 d . . . . .
C20 C 0.0801(2) 0.1819(2) 0.90193(15) 0.0620(6) Uani 1 1 d . . . . .
C26 C 0.3077(3) 0.4491(3) 0.72940(18) 0.0670(7) Uani 1 1 d . . . . .
C6 C -0.05941(19) 0.1230(2) 0.56358(13) 0.0611(6) Uani 1 1 d . . . . .
C22 C 0.11651(18) 0.3041(2) 0.80675(14) 0.0509(5) Uani 1 1 d . . . . .
C16 C 0.2977(2) -0.03103(19) 0.86008(13) 0.0533(5) Uani 1 1 d . . . . .
C7 C -0.09655(19) 0.2143(2) 0.51899(15) 0.0637(6) Uani 1 1 d . . . . .
C12 C 0.5834(2) 0.2329(2) 0.93005(14) 0.0580(6) Uani 1 1 d . . . . .
C24 C 0.1581(3) 0.5204(2) 0.7660(2) 0.0775(8) Uani 1 1 d . . . . .
C18 C 0.1618(2) 0.0118(2) 0.92285(14) 0.0633(7) Uani 1 1 d . . . . .
C25 C 0.1221(3) 0.3932(3) 0.65841(16) 0.0716(8) Uani 1 1 d . . . . .
N10 N -0.1499(3) -0.0569(3) 0.52596(16) 0.1277(13) Uani 1 1 d . . . . .
C29 C 0.3448(3) -0.2028(2) 0.7578(2) 0.0803(9) Uani 1 1 d . . . . .
C30 C 0.1611(2) -0.1272(3) 0.7245(2) 0.0746(8) Uani 1 1 d . . . . .
C8 C -0.1095(2) 0.0238(3) 0.54248(15) 0.0784(8) Uani 1 1 d . . . . .
C2 C 0.41431(18) 0.21476(17) 0.58999(12) 0.0484(5) Uani 1 1 d . . . . .
C1 C 0.35553(17) 0.19918(18) 0.63773(12) 0.0479(5) Uani 1 1 d . . . . .
C4 C 0.40392(17) 0.30916(19) 0.54850(12) 0.0498(5) Uani 1 1 d . . . . .
N8 N 0.39749(19) 0.38644(19) 0.51614(13) 0.0739(6) Uani 1 1 d . . . . .
C3 C 0.4915(2) 0.1395(2) 0.59050(13) 0.0604(6) Uani 1 1 d . . . . .
N7 N 0.5572(2) 0.0793(2) 0.59276(15) 0.0959(9) Uani 1 1 d . . . . .
H22A H 0.0998(16) 0.3600(17) 0.8373(12) 0.047(6) Uiso 1 1 d . . . . .
H16A H 0.2837(18) -0.103(2) 0.8679(13) 0.062(7) Uiso 1 1 d . . . . .
H15B H 0.4462(16) 0.0160(17) 0.7556(13) 0.051(6) Uiso 1 1 d . . . . .
H11 H 0.5083(17) 0.3710(18) 0.9400(12) 0.049(6) Uiso 1 1 d . . . . .
H9A H 0.2838(16) 0.3291(16) 0.9013(12) 0.044(6) Uiso 1 1 d . . . . .
H16B H 0.3620(19) -0.0150(19) 0.9020(14) 0.063(7) Uiso 1 1 d . . . . .
H30A H 0.114(2) -0.060(2) 0.7124(16) 0.087(9) Uiso 1 1 d . . . . .
H20 H 0.0385(19) 0.2343(19) 0.9119(13) 0.059(7) Uiso 1 1 d . . . . .
H12 H 0.647(2) 0.245(2) 0.9640(14) 0.069(8) Uiso 1 1 d . . . . .
H22B H 0.0520(19) 0.2941(18) 0.7595(13) 0.058(6) Uiso 1 1 d . . . . .
H25B H 0.150(2) 0.332(2) 0.6372(16) 0.080(9) Uiso 1 1 d . . . . .
H28B H 0.249(2) -0.130(2) 0.6177(16) 0.084(8) Uiso 1 1 d . . . . .
H28A H 0.232(2) -0.007(2) 0.6356(15) 0.076(8) Uiso 1 1 d . . . . .
H15A H 0.4775(19) -0.0494(19) 0.8370(13) 0.064(7) Uiso 1 1 d . . . . .
H19 H 0.065(2) 0.071(2) 0.9779(16) 0.093(9) Uiso 1 1 d . . . . .
H18 H 0.1790(18) -0.053(2) 0.9452(13) 0.060(7) Uiso 1 1 d . . . . .
H26B H 0.341(2) 0.387(2) 0.7187(14) 0.068(8) Uiso 1 1 d . . . . .
H25A H 0.048(2) 0.372(2) 0.6595(14) 0.070(8) Uiso 1 1 d . . . . .
H13 H 0.6146(18) 0.0816(18) 0.9052(12) 0.057(7) Uiso 1 1 d . . . . .
H29A H 0.348(2) -0.227(2) 0.8110(16) 0.071(8) Uiso 1 1 d . . . . .
H24A H 0.202(2) 0.541(2) 0.8142(17) 0.073(9) Uiso 1 1 d . . . . .
H28C H 0.351(3) -0.058(2) 0.6555(17) 0.097(11) Uiso 1 1 d . . . . .
H26A H 0.361(2) 0.478(2) 0.7774(18) 0.086(9) Uiso 1 1 d . . . . .
H24B H 0.087(3) 0.505(3) 0.7668(18) 0.102(11) Uiso 1 1 d . . . . .
H9B H 0.3253(18) 0.418(2) 0.8695(13) 0.066(7) Uiso 1 1 d . . . . .
H30B H 0.134(2) -0.171(2) 0.6824(17) 0.079(9) Uiso 1 1 d . . . . .
H29B H 0.312(2) -0.260(3) 0.7253(18) 0.099(10) Uiso 1 1 d . . . . .
H30C H 0.152(2) -0.158(2) 0.7687(16) 0.069(8) Uiso 1 1 d . . . . .
H26C H 0.296(2) 0.506(2) 0.6899(16) 0.083(8) Uiso 1 1 d . . . . .
H25C H 0.115(2) 0.450(3) 0.6245(18) 0.103(10) Uiso 1 1 d . . . . .
H29C H 0.417(3) -0.189(2) 0.7546(17) 0.092(10) Uiso 1 1 d . . . . .
H24C H 0.145(2) 0.585(3) 0.7252(18) 0.106(10) Uiso 1 1 d . . . . .

loop_
_atom_site_aniso_label
_atom_site_aniso_U_11
_atom_site_aniso_U_22
_atom_site_aniso_U_33
_atom_site_aniso_U_23
_atom_site_aniso_U_13
_atom_site_aniso_U_12
Co1 0.03619(15) 0.04971(17) 0.03403(15) -0.00022(12) 0.00965(11) -0.00283(12)
N9 0.0805(17) 0.0750(17) 0.0888(18) -0.0107(14) 0.0045(14) 0.0087(14)
N1 0.0406(9) 0.0486(10) 0.0438(9) 0.0015(7) 0.0163(7) -0.0006(7)
N4 0.0395(9) 0.0476(10) 0.0406(9) -0.0016(7) 0.0126(7) -0.0082(7)
N2 0.0372(9) 0.0460(9) 0.0357(8) -0.0020(7) 0.0124(7) -0.0059(7)
N3 0.0456(10) 0.0460(10) 0.0403(9) -0.0054(7) 0.0062(7) -0.0021(8)
C11 0.0523(13) 0.0527(13) 0.0455(12) -0.0048(10) 0.0151(10) -0.0161(11)
N6 0.0499(11) 0.0644(13) 0.0480(11) -0.0009(9) 0.0096(9) -0.0018(9)
N5 0.0545(11) 0.0593(12) 0.0438(10) 0.0027(8) 0.0166(9) 0.0034(9)
C10 0.0436(11) 0.0481(12) 0.0359(10) -0.0002(8) 0.0154(8) -0.0098(9)
C21 0.0403(11) 0.0603(13) 0.0469(11) -0.0061(10) 0.0180(9) -0.0104(10)
C23 0.0624(14) 0.0499(13) 0.0530(13) 0.0088(10) 0.0196(11) 0.0047(11)
C27 0.0588(14) 0.0480(13) 0.0563(14) -0.0130(11) 0.0044(11) -0.0007(11)
C9 0.0484(12) 0.0495(12) 0.0447(11) -0.0045(10) 0.0172(10) -0.0070(10)
C15 0.0437(12) 0.0563(14) 0.0495(13) -0.0051(11) 0.0087(10) 0.0048(10)
C14 0.0378(11) 0.0530(12) 0.0409(11) 0.0003(9) 0.0113(9) -0.0017(9)
C13 0.0377(12) 0.0661(15) 0.0521(13) 0.0020(11) 0.0084(10) -0.0002(11)
C17 0.0495(12) 0.0535(13) 0.0419(11) -0.0018(9) 0.0104(9) -0.0165(10)
C5 0.0481(13) 0.0636(14) 0.0490(13) -0.0032(11) 0.0159(11) -0.0002(11)
C28 0.078(2) 0.0687(18) 0.0530(15) -0.0209(13) 0.0081(14) 0.0072(16)
C19 0.0666(17) 0.092(2) 0.0576(15) -0.0001(14) 0.0327(13) -0.0235(15)
C20 0.0538(14) 0.0789(18) 0.0625(15) -0.0074(13) 0.0321(12) -0.0107(13)
C26 0.0784(19) 0.0629(17) 0.0665(18) 0.0103(14) 0.0336(15) -0.0108(15)
C6 0.0495(13) 0.0744(16) 0.0490(13) -0.0029(12) 0.0038(10) -0.0094(12)
C22 0.0431(12) 0.0573(13) 0.0567(13) -0.0022(11) 0.0229(11) 0.0021(10)
C16 0.0596(15) 0.0461(13) 0.0468(12) 0.0035(10) 0.0087(11) -0.0074(11)
C7 0.0483(14) 0.0717(18) 0.0607(15) -0.0140(14) 0.0054(11) 0.0006(13)
C12 0.0407(13) 0.0737(17) 0.0517(13) -0.0007(12) 0.0056(10) -0.0162(12)
C24 0.095(3) 0.0548(16) 0.088(2) 0.0103(16) 0.037(2) 0.0170(16)
C18 0.0655(16) 0.0682(17) 0.0552(14) 0.0089(13) 0.0195(12) -0.0202(14)
C25 0.078(2) 0.0718(19) 0.0582(16) 0.0180(15) 0.0140(14) 0.0108(16)
N10 0.156(3) 0.109(2) 0.085(2) 0.0186(17) -0.0021(19) -0.065(2)
C29 0.089(2) 0.0487(16) 0.086(2) -0.0128(16) 0.0085(19) 0.0083(16)
C30 0.0652(18) 0.0626(18) 0.082(2) -0.0204(17) 0.0069(16) -0.0172(15)
C8 0.0800(19) 0.089(2) 0.0504(15) 0.0111(14) 0.0015(13) -0.0241(17)
C2 0.0548(13) 0.0500(12) 0.0431(11) 0.0032(9) 0.0203(10) 0.0058(10)
C1 0.0492(12) 0.0523(12) 0.0388(11) -0.0017(9) 0.0105(9) 0.0013(10)
C4 0.0511(13) 0.0573(13) 0.0411(11) -0.0002(10) 0.0160(10) 0.0082(10)
N8 0.0957(17) 0.0621(13) 0.0672(14) 0.0172(12) 0.0322(13) 0.0187(12)
C3 0.0790(17) 0.0575(14) 0.0504(13) 0.0102(11) 0.0294(12) 0.0159(13)
N7 0.122(2) 0.0856(18) 0.0918(18) 0.0236(15) 0.0516(17) 0.0515(17)

loop_
_atom_type_symbol
_atom_type_description
_atom_type_scat_dispersion_real
_atom_type_scat_dispersion_imag
_atom_type_scat_source
C C 0.0033 0.0016 'International Tables Vol C Tables 4.2.6.8 and 6.1.1.4'
H H 0.0000 0.0000 'International Tables Vol C Tables 4.2.6.8 and 6.1.1.4'
N N 0.0061 0.0033 'International Tables Vol C Tables 4.2.6.8 and 6.1.1.4'
Co Co 0.3494 0.9721 'International Tables Vol C Tables 4.2.6.8 and 6.1.1.4'

loop_
_geom_angle_atom_site_label_1
_geom_angle_atom_site_label_2
_geom_angle_atom_site_label_3
_geom_angle
_geom_angle_site_symmetry_1
_geom_angle_site_symmetry_3
_geom_angle_publ_flag
N4 Co1 N5 177.97(7) . . ?
N4 Co1 N2 89.13(7) . . ?
N5 Co1 N2 89.56(7) . . ?
N4 Co1 N6 90.89(8) . . ?
N5 Co1 N6 90.49(8) . . ?
N2 Co1 N6 177.61(8) . . ?
N4 Co1 N1 78.81(7) . . ?
N5 Co1 N1 102.51(7) . . ?
N2 Co1 N1 81.02(6) . . ?
N6 Co1 N1 96.64(7) . . ?
N4 Co1 N3 80.81(7) . . ?
N5 Co1 N3 97.40(7) . . ?
N2 Co1 N3 77.98(6) . . ?
N6 Co1 N3 104.37(7) . . ?
N1 Co1 N3 150.81(6) . . ?
C22 N1 C9 109.36(17) . . ?
C22 N1 C23 111.88(17) . . ?
C9 N1 C23 111.42(17) . . ?
C22 N1 Co1 98.13(13) . . ?
C9 N1 Co1 102.28(12) . . ?
C23 N1 Co1 122.47(13) . . ?
C17 N4 C21 121.11(18) . . ?
C17 N4 Co1 120.83(15) . . ?
C21 N4 Co1 118.06(14) . . ?
C10 N2 C14 121.07(17) . . ?
C10 N2 Co1 120.06(14) . . ?
C14 N2 Co1 118.80(13) . . ?
C15 N3 C16 109.09(17) . . ?
C15 N3 C27 112.07(17) . . ?
C16 N3 C27 112.80(18) . . ?
C15 N3 Co1 99.13(13) . . ?
C16 N3 Co1 102.23(13) . . ?
C27 N3 Co1 120.19(12) . . ?
C12 C11 C10 119.3(2) . . ?
C12 C11 H11 125.7(14) . . ?
C10 C11 H11 114.9(14) . . ?
C5 N6 Co1 171.4(2) . . ?
C1 N5 Co1 174.54(18) . . ?
N2 C10 C11 120.1(2) . . ?
N2 C10 C9 116.56(17) . . ?
C11 C10 C9 123.1(2) . . ?
N4 C21 C20 120.4(2) . . ?
N4 C21 C22 115.89(18) . . ?
C20 C21 C22 123.7(2) . . ?
N1 C23 C25 109.6(2) . . ?
N1 C23 C24 112.6(2) . . ?
C25 C23 C24 109.6(3) . . ?
N1 C23 C26 108.3(2) . . ?
C25 C23 C26 108.0(2) . . ?
C24 C23 C26 108.8(2) . . ?
C28 C27 N3 109.6(2) . . ?
C28 C27 C29 109.6(3) . . ?
N3 C27 C29 111.8(2) . . ?
C28 C27 C30 108.5(2) . . ?
N3 C27 C30 108.0(2) . . ?
C29 C27 C30 109.3(3) . . ?
N1 C9 C10 114.02(17) . . ?
N1 C9 H9A 109.3(13) . . ?
C10 C9 H9A 107.3(13) . . ?
N1 C9 H9B 112.0(14) . . ?
C10 C9 H9B 109.3(14) . . ?
H9A C9 H9B 104.3(19) . . ?
N3 C15 C14 110.78(18) . . ?
N3 C15 H15B 109.9(12) . . ?
C14 C15 H15B 108.0(13) . . ?
N3 C15 H15A 110.3(13) . . ?
C14 C15 H15A 108.5(13) . . ?
H15B C15 H15A 109.3(18) . . ?
N2 C14 C13 120.1(2) . . ?
N2 C14 C15 116.00(18) . . ?
C13 C14 C15 123.9(2) . . ?
C12 C13 C14 119.3(2) . . ?
C12 C13 H13 123.1(14) . . ?
C14 C13 H13 117.6(14) . . ?
N4 C17 C18 120.0(2) . . ?
N4 C17 C16 116.49(18) . . ?
C18 C17 C16 123.2(2) . . ?
N6 C5 C6 179.5(3) . . ?
C27 C28 H28B 107.8(16) . . ?
C27 C28 H28A 110.3(15) . . ?
H28B C28 H28A 107(2) . . ?
C27 C28 H28C 111.4(19) . . ?
H28B C28 H28C 107(2) . . ?
H28A C28 H28C 113(3) . . ?
C20 C19 C18 119.8(2) . . ?
C20 C19 H19 120.6(17) . . ?
C18 C19 H19 119.3(17) . . ?
C21 C20 C19 119.2(3) . . ?
C21 C20 H20 118.4(15) . . ?
C19 C20 H20 122.4(15) . . ?
C23 C26 H26B 111.3(16) . . ?
C23 C26 H26A 113.1(16) . . ?
H26B C26 H26A 105(2) . . ?
C23 C26 H26C 108.2(15) . . ?
H26B C26 H26C 113(2) . . ?
H26A C26 H26C 106(2) . . ?
C5 C6 C8 119.6(2) . . ?
C5 C6 C7 118.7(2) . . ?
C8 C6 C7 121.5(2) . . ?
N1 C22 C21 110.89(18) . . ?
N1 C22 H22A 112.0(12) . . ?
C21 C22 H22A 108.0(12) . . ?
N1 C22 H22B 112.6(12) . . ?
C21 C22 H22B 105.0(13) . . ?
H22A C22 H22B 107.9(18) . . ?
N3 C16 C17 114.62(18) . . ?
N3 C16 H16A 113.4(14) . . ?
C17 C16 H16A 108.5(14) . . ?
N3 C16 H16B 109.4(14) . . ?
C17 C16 H16B 106.2(14) . . ?
H16A C16 H16B 104(2) . . ?
N9 C7 C6 179.2(3) . . ?
C11 C12 C13 120.0(2) . . ?
C11 C12 H12 121.3(17) . . ?
C13 C12 H12 118.5(17) . . ?
C23 C24 H24A 113.0(17) . . ?
C23 C24 H24B 108(2) . . ?
H24A C24 H24B 110(3) . . ?
C23 C24 H24C 110.0(17) . . ?
H24A C24 H24C 111(2) . . ?
H24B C24 H24C 104(2) . . ?
C19 C18 C17 119.3(3) . . ?
C19 C18 H18 126.1(15) . . ?
C17 C18 H18 114.6(16) . . ?
C23 C25 H25B 110.8(17) . . ?
C23 C25 H25A 112.2(15) . . ?
H25B C25 H25A 107(2) . . ?
C23 C25 H25C 110(2) . . ?
H25B C25 H25C 106(2) . . ?
H25A C25 H25C 110(2) . . ?
C27 C29 H29A 112.1(15) . . ?
C27 C29 H29B 108.9(19) . . ?
H29A C29 H29B 105(2) . . ?
C27 C29 H29C 108.4(18) . . ?
H29A C29 H29C 113(2) . . ?
H29B C29 H29C 110(3) . . ?
C27 C30 H30A 112.0(16) . . ?
C27 C30 H30B 105.8(17) . . ?
H30A C30 H30B 106(2) . . ?
C27 C30 H30C 115.2(16) . . ?
H30A C30 H30C 106(2) . . ?
H30B C30 H30C 111(2) . . ?
N10 C8 C6 179.5(3) . . ?
C1 C2 C3 118.4(2) . . ?
C1 C2 C4 120.48(19) . . ?
C3 C2 C4 120.79(19) . . ?
N5 C1 C2 177.4(2) . . ?
N8 C4 C2 178.5(3) . . ?
N7 C3 C2 177.9(3) . . ?

loop_
_geom_bond_atom_site_label_1
_geom_bond_atom_site_label_2
_geom_bond_distance
_geom_bond_site_symmetry_2
_geom_bond_publ_flag
Co1 N4 1.9186(16) . ?
Co1 N5 1.9220(19) . ?
Co1 N2 1.9259(16) . ?
Co1 N6 1.938(2) . ?
Co1 N1 2.3248(17) . ?
Co1 N3 2.3350(18) . ?
N9 C7 1.157(3) . ?
N1 C22 1.479(3) . ?
N1 C9 1.492(3) . ?
N1 C23 1.520(3) . ?
N4 C17 1.338(3) . ?
N4 C21 1.348(3) . ?
N2 C10 1.342(3) . ?
N2 C14 1.345(3) . ?
N3 C15 1.480(3) . ?
N3 C16 1.485(3) . ?
N3 C27 1.522(3) . ?
C11 C12 1.370(3) . ?
C11 C10 1.381(3) . ?
C11 H11 0.92(2) . ?
N6 C5 1.141(3) . ?
N5 C1 1.145(3) . ?
C10 C9 1.497(3) . ?
C21 C20 1.372(3) . ?
C21 C22 1.499(3) . ?
C23 C25 1.527(4) . ?
C23 C24 1.529(4) . ?
C23 C26 1.537(4) . ?
C27 C28 1.518(4) . ?
C27 C29 1.531(4) . ?
C27 C30 1.535(4) . ?
C9 H9A 0.90(2) . ?
C9 H9B 0.95(3) . ?
C15 C14 1.504(3) . ?
C15 H15B 1.00(2) . ?
C15 H15A 1.04(2) . ?
C14 C13 1.379(3) . ?
C13 C12 1.372(4) . ?
C13 H13 0.94(2) . ?
C17 C18 1.381(3) . ?
C17 C16 1.502(3) . ?
C5 C6 1.392(3) . ?
C28 H28B 1.02(3) . ?
C28 H28A 0.99(3) . ?
C28 H28C 0.97(3) . ?
C19 C20 1.374(4) . ?
C19 C18 1.376(4) . ?
C19 H19 0.99(3) . ?
C20 H20 0.92(2) . ?
C26 H26B 0.96(3) . ?
C26 H26A 1.00(3) . ?
C26 H26C 1.01(3) . ?
C6 C8 1.410(4) . ?
C6 C7 1.411(4) . ?
C22 H22A 0.98(2) . ?
C22 H22B 1.01(2) . ?
C16 H16A 0.95(3) . ?
C16 H16B 0.97(2) . ?
C12 H12 0.88(2) . ?
C24 H24A 0.93(3) . ?
C24 H24B 0.97(3) . ?
C24 H24C 1.09(3) . ?
C18 H18 0.91(2) . ?
C25 H25B 0.99(3) . ?
C25 H25A 1.03(3) . ?
C25 H25C 0.94(3) . ?
N10 C8 1.144(4) . ?
C29 H29A 1.03(3) . ?
C29 H29B 0.95(3) . ?
C29 H29C 1.00(3) . ?
C30 H30A 1.03(3) . ?
C30 H30B 0.93(3) . ?
C30 H30C 0.96(3) . ?
C2 C1 1.393(3) . ?
C2 C3 1.399(3) . ?
C2 C4 1.405(3) . ?
C4 N8 1.137(3) . ?
C3 N7 1.149(3) . ?

loop_
_geom_torsion_atom_site_label_1
_geom_torsion_atom_site_label_2
_geom_torsion_atom_site_label_3
_geom_torsion_atom_site_label_4
_geom_torsion
_geom_torsion_site_symmetry_1
_geom_torsion_site_symmetry_2
_geom_torsion_site_symmetry_3
_geom_torsion_site_symmetry_4
_geom_torsion_publ_flag
C14 N2 C10 C11 6.0(3) . . . . ?
Co1 N2 C10 C11 -170.81(15) . . . . ?
C14 N2 C10 C9 -168.61(18) . . . . ?
Co1 N2 C10 C9 14.6(2) . . . . ?
C12 C11 C10 N2 -4.7(3) . . . . ?
C12 C11 C10 C9 169.6(2) . . . . ?
C17 N4 C21 C20 -3.5(3) . . . . ?
Co1 N4 C21 C20 176.92(17) . . . . ?
C17 N4 C21 C22 175.85(19) . . . . ?
Co1 N4 C21 C22 -3.7(2) . . . . ?
C22 N1 C23 C25 -68.7(3) . . . . ?
C9 N1 C23 C25 168.6(2) . . . . ?
Co1 N1 C23 C25 47.2(2) . . . . ?
C22 N1 C23 C24 53.5(3) . . . . ?
C9 N1 C23 C24 -69.2(3) . . . . ?
Co1 N1 C23 C24 169.4(2) . . . . ?
C22 N1 C23 C26 173.8(2) . . . . ?
C9 N1 C23 C26 51.1(2) . . . . ?
Co1 N1 C23 C26 -70.3(2) . . . . ?
C15 N3 C27 C28 -67.4(3) . . . . ?
C16 N3 C27 C28 169.0(2) . . . . ?
Co1 N3 C27 C28 48.3(3) . . . . ?
C15 N3 C27 C29 54.3(3) . . . . ?
C16 N3 C27 C29 -69.3(3) . . . . ?
Co1 N3 C27 C29 170.0(2) . . . . ?
C15 N3 C27 C30 174.5(2) . . . . ?
C16 N3 C27 C30 51.0(3) . . . . ?
Co1 N3 C27 C30 -69.7(2) . . . . ?
C22 N1 C9 C10 127.42(19) . . . . ?
C23 N1 C9 C10 -108.4(2) . . . . ?
Co1 N1 C9 C10 24.13(19) . . . . ?
N2 C10 C9 N1 -27.8(3) . . . . ?
C11 C10 C9 N1 157.73(19) . . . . ?
C16 N3 C15 C14 -66.4(2) . . . . ?
C27 N3 C15 C14 167.98(18) . . . . ?
Co1 N3 C15 C14 40.05(19) . . . . ?
C10 N2 C14 C13 -3.1(3) . . . . ?
Co1 N2 C14 C13 173.72(16) . . . . ?
C10 N2 C14 C15 176.68(18) . . . . ?
Co1 N2 C14 C15 -6.5(2) . . . . ?
N3 C15 C14 N2 -28.3(3) . . . . ?
N3 C15 C14 C13 151.5(2) . . . . ?
N2 C14 C13 C12 -1.0(3) . . . . ?
C15 C14 C13 C12 179.2(2) . . . . ?
C21 N4 C17 C18 5.5(3) . . . . ?
Co1 N4 C17 C18 -174.92(16) . . . . ?
C21 N4 C17 C16 -168.24(19) . . . . ?
Co1 N4 C17 C16 11.3(2) . . . . ?
N4 C21 C20 C19 -0.8(4) . . . . ?
C22 C21 C20 C19 179.9(2) . . . . ?
C18 C19 C20 C21 3.0(4) . . . . ?
C9 N1 C22 C21 -64.5(2) . . . . ?
C23 N1 C22 C21 171.60(18) . . . . ?
Co1 N1 C22 C21 41.67(19) . . . . ?
N4 C21 C22 N1 -31.3(3) . . . . ?
C20 C21 C22 N1 148.0(2) . . . . ?
C15 N3 C16 C17 126.8(2) . . . . ?
C27 N3 C16 C17 -108.0(2) . . . . ?
Co1 N3 C16 C17 22.5(2) . . . . ?
N4 C17 C16 N3 -24.7(3) . . . . ?
C18 C17 C16 N3 161.8(2) . . . . ?
C10 C11 C12 C13 0.6(3) . . . . ?
C14 C13 C12 C11 2.2(4) . . . . ?
C20 C19 C18 C17 -1.0(4) . . . . ?
N4 C17 C18 C19 -3.2(3) . . . . ?
C16 C17 C18 C19 170.1(2) . . . . ?
